data_2229633
loop_
_publ_author_name
'Choi, Hong Dae'
'Seo, Pil Ja'
'Son, Byeng Wha'
'Lee, Uk'

_publ_section_title
;
 5-Cyclohexyl-2-(4-fluorophenyl)-3-isopropylsulfonyl-1-benzofuran
;
_journal_coeditor_code EZ2240
_journal_issue 4
_journal_name_full 'Acta Crystallographica Section E'
_journal_page_first o1001
_journal_paper_doi 10.1107/S160053681101097X
_journal_volume 67
_journal_year 2011
_chemical_formula_iupac 'C23 H25 F O3 S'
_chemical_formula_moiety 'C23 H25 F O3 S'
_chemical_formula_sum 'C23 H25 F O3 S'
_chemical_formula_weight 400.49
_chemical_name_systematic
;
5-Cyclohexyl-2-(4-fluorophenyl)-3-isopropylsulfonyl-1-benzofuran
;
_space_group_IT_number 14
_symmetry_cell_setting monoclinic
_symmetry_space_group_name_Hall '-P 2ybc'
_symmetry_space_group_name_H-M 'P 1 21/c 1'
_atom_sites_solution_hydrogens difmap
_atom_sites_solution_primary direct
_atom_sites_solution_secondary difmap
_cell_angle_alpha 90.00
_cell_angle_beta 110.4110(10)
_cell_angle_gamma 90.00
_cell_formula_units_Z 4
_cell_length_a 16.2065(3)
_cell_length_b 8.4993(2)
_cell_length_c 15.4031(3)
_cell_measurement_reflns_used 9904
_cell_measurement_temperature 173(2)
_cell_measurement_theta_max 27.46
_cell_measurement_theta_min 2.67
_cell_volume 1988.47(7)
_computing_cell_refinement '<i>SAINT</i> (Bruker, 2009)'
_computing_data_collection '<i>APEX2</i> (Bruker, 2009)'
_computing_data_reduction '<i>SAINT</i> (Bruker, 2009)'
_computing_molecular_graphics '<i>ORTEP-3</i> (Farrugia, 1997) and <i>DIAMOND</i> (Brandenburg, 1998)'
_computing_publication_material <i>SHELXL97</i>
_computing_structure_refinement '<i>SHELXL97</i> (Sheldrick, 2008)'
_computing_structure_solution '<i>SHELXS97</i> (Sheldrick, 2008)'
_diffrn_ambient_temperature 173(2)
_diffrn_detector_area_resol_mean 10.0
_diffrn_measured_fraction_theta_full 0.998
_diffrn_measured_fraction_theta_max 0.998
_diffrn_measurement_device_type 'Bruker SMART APEXII CCD'
_diffrn_measurement_method '\f and \w scans'
_diffrn_radiation_monochromator 'graphite multilayer'
_diffrn_radiation_source 'rotating anode'
_diffrn_radiation_type MoK\a
_diffrn_radiation_wavelength 0.71073
_diffrn_reflns_av_R_equivalents 0.0400
_diffrn_reflns_av_sigmaI/netI 0.0219
_diffrn_reflns_limit_h_max 21
_diffrn_reflns_limit_h_min -21
_diffrn_reflns_limit_k_max 10
_diffrn_reflns_limit_k_min -11
_diffrn_reflns_limit_l_max 19
_diffrn_reflns_limit_l_min -19
_diffrn_reflns_number 34421
_diffrn_reflns_theta_full 27.48
_diffrn_reflns_theta_max 27.48
_diffrn_reflns_theta_min 1.34
_diffrn_standards_number 0
_exptl_absorpt_coefficient_mu 0.193
_exptl_absorpt_correction_T_max 0.9688
_exptl_absorpt_correction_T_min 0.9347
_exptl_absorpt_correction_type multi-scan
_exptl_absorpt_process_details '(SADABS; Bruker, 2009)'
_exptl_crystal_colour colourless
_exptl_crystal_density_diffrn 1.338
_exptl_crystal_density_method 'not measured'
_exptl_crystal_description block
_exptl_crystal_F_000 848
_exptl_crystal_size_max 0.35
_exptl_crystal_size_mid 0.25
_exptl_crystal_size_min 0.16
_refine_diff_density_max 0.429
_refine_diff_density_min -0.431
_refine_ls_extinction_method none
_refine_ls_goodness_of_fit_ref 1.047
_refine_ls_hydrogen_treatment constr
_refine_ls_matrix_type full
_refine_ls_number_parameters 255
_refine_ls_number_reflns 4536
_refine_ls_number_restraints 0
_refine_ls_restrained_S_all 1.047
_refine_ls_R_factor_all 0.0488
_refine_ls_R_factor_gt 0.0410
_refine_ls_shift/su_max 0.000
_refine_ls_shift/su_mean 0.000
_refine_ls_structure_factor_coef Fsqd
_refine_ls_weighting_details 'calc w=1/[\s^2^(Fo^2^)+(0.0616P)^2^+0.8589P] where P=(Fo^2^+2Fc^2^)/3'
_refine_ls_weighting_scheme calc
_refine_ls_wR_factor_gt 0.1105
_refine_ls_wR_factor_ref 0.1179
_reflns_number_gt 3857
_reflns_number_total 4536
_reflns_threshold_expression I>2\s(I)
_cod_data_source_file ez2240.cif
_cod_data_source_block I
_cod_original_sg_symbol_Hall '-P 2ybc '
_cod_original_sg_symbol_H-M 'P 21/c  '
_cod_database_code 2229633
_cod_database_fobs_code 2229633

loop_
_symmetry_equiv_pos_as_xyz
'x, y, z'
'-x, y+1/2, -z+1/2'
'-x, -y, -z'
'x, -y-1/2, z-1/2'

loop_
_atom_site_type_symbol
_atom_site_label
_atom_site_fract_x
_atom_site_fract_y
_atom_site_fract_z
_atom_site_U_iso_or_equiv
_atom_site_adp_type
_atom_site_calc_flag
_atom_site_refinement_flags
_atom_site_occupancy
_atom_site_disorder_assembly
_atom_site_disorder_group
S S1 0.19580(2) 0.56351(4) 0.11644(2) 0.02585(12) Uani d . 1 . .
F F1 -0.06671(7) 0.55451(15) 0.39156(8) 0.0526(3) Uani d . 1 . .
O O1 0.30601(7) 0.43713(13) 0.37816(7) 0.0286(2) Uani d . 1 . .
O O2 0.12420(7) 0.65463(14) 0.12504(8) 0.0355(3) Uani d . 1 . .
O O3 0.25519(7) 0.63717(14) 0.07757(8) 0.0337(3) Uani d . 1 . .
C C1 0.26010(9) 0.49468(18) 0.22631(10) 0.0250(3) Uani d . 1 . .
C C2 0.35310(10) 0.45605(17) 0.25534(10) 0.0254(3) Uani d . 1 . .
C C3 0.41687(10) 0.44682(18) 0.21347(10) 0.0271(3) Uani d . 1 . .
H H3 0.4025 0.4723 0.1498 0.032 Uiso calc R 1 . .
C C4 0.50184(10) 0.39963(18) 0.26662(11) 0.0288(3) Uani d . 1 . .
C C5 0.52195(10) 0.3651(2) 0.36117(11) 0.0336(4) Uani d . 1 . .
H H5 0.5802 0.3333 0.3967 0.040 Uiso calc R 1 . .
C C6 0.46071(10) 0.3755(2) 0.40410(11) 0.0330(3) Uani d . 1 . .
H H6 0.4751 0.3522 0.4680 0.040 Uiso calc R 1 . .
C C7 0.37701(10) 0.42184(18) 0.34923(10) 0.0269(3) Uani d . 1 . .
C C8 0.23549(10) 0.48094(18) 0.30212(10) 0.0262(3) Uani d . 1 . .
C C9 0.57531(10) 0.38349(19) 0.22780(11) 0.0311(3) Uani d . 1 . .
H H9 0.6053 0.2810 0.2506 0.037 Uiso calc R 1 . .
C C10 0.54480(11) 0.3797(3) 0.12306(12) 0.0440(4) Uani d . 1 . .
H H10A 0.5145 0.4796 0.0978 0.053 Uiso calc R 1 . .
H H10B 0.5022 0.2927 0.0996 0.053 Uiso calc R 1 . .
C C11 0.62254(12) 0.3564(3) 0.08978(14) 0.0464(5) Uani d . 1 . .
H H11A 0.6502 0.2530 0.1113 0.056 Uiso calc R 1 . .
H H11B 0.6010 0.3567 0.0212 0.056 Uiso calc R 1 . .
C C12 0.69027(13) 0.4850(3) 0.12594(15) 0.0476(5) Uani d . 1 . .
H H12A 0.6644 0.5871 0.0989 0.057 Uiso calc R 1 . .
H H12B 0.7413 0.4637 0.1064 0.057 Uiso calc R 1 . .
C C13 0.72119(13) 0.4951(3) 0.23060(16) 0.0555(5) Uani d . 1 . .
H H13A 0.7613 0.5862 0.2518 0.067 Uiso calc R 1 . .
H H13B 0.7546 0.3988 0.2576 0.067 Uiso calc R 1 . .
C C14 0.64422(12) 0.5131(2) 0.26502(13) 0.0426(4) Uani d . 1 . .
H H14A 0.6161 0.6168 0.2454 0.051 Uiso calc R 1 . .
H H14B 0.6666 0.5100 0.3336 0.051 Uiso calc R 1 . .
C C15 0.15393(10) 0.50362(18) 0.32210(10) 0.0274(3) Uani d . 1 . .
C C16 0.07583(11) 0.4297(2) 0.26997(11) 0.0357(4) Uani d . 1 . .
H H16 0.0737 0.3676 0.2180 0.043 Uiso calc R 1 . .
C C17 0.00085(11) 0.4459(2) 0.29324(12) 0.0400(4) Uani d . 1 . .
H H17 -0.0527 0.3954 0.2580 0.048 Uiso calc R 1 . .
C C18 0.00630(11) 0.5370(2) 0.36879(12) 0.0360(4) Uani d . 1 . .
C C19 0.08251(12) 0.6103(2) 0.42288(12) 0.0367(4) Uani d . 1 . .
H H19 0.0841 0.6712 0.4752 0.044 Uiso calc R 1 . .
C C20 0.15689(11) 0.5932(2) 0.39912(11) 0.0320(3) Uani d . 1 . .
H H20 0.2103 0.6428 0.4355 0.038 Uiso calc R 1 . .
C C21 0.14993(10) 0.3924(2) 0.04907(11) 0.0321(3) Uani d . 1 . .
H H21 0.1114 0.3382 0.0783 0.039 Uiso calc R 1 . .
C C22 0.09234(11) 0.4450(2) -0.04767(11) 0.0408(4) Uani d . 1 . .
H H22A 0.1294 0.4911 -0.0795 0.061 Uiso calc R 1 . .
H H22B 0.0499 0.5237 -0.0429 0.061 Uiso calc R 1 . .
H H22C 0.0606 0.3541 -0.0828 0.061 Uiso calc R 1 . .
C C23 0.22097(13) 0.2779(2) 0.04729(13) 0.0449(4) Uani d . 1 . .
H H23A 0.1936 0.1838 0.0123 0.067 Uiso calc R 1 . .
H H23B 0.2565 0.2482 0.1108 0.067 Uiso calc R 1 . .
H H23C 0.2588 0.3278 0.0176 0.067 Uiso calc R 1 . .

loop_
_atom_site_aniso_label
_atom_site_aniso_U_11
_atom_site_aniso_U_22
_atom_site_aniso_U_33
_atom_site_aniso_U_12
_atom_site_aniso_U_13
_atom_site_aniso_U_23
S1 0.02457(19) 0.0289(2) 0.02323(19) 0.00035(14) 0.00727(14) 0.00259(14)
F1 0.0401(6) 0.0691(8) 0.0599(7) 0.0072(5) 0.0317(5) -0.0005(6)
O1 0.0284(5) 0.0351(6) 0.0225(5) 0.0022(4) 0.0092(4) 0.0014(4)
O2 0.0306(6) 0.0400(6) 0.0352(6) 0.0087(5) 0.0105(5) 0.0045(5)
O3 0.0323(6) 0.0383(6) 0.0308(6) -0.0037(5) 0.0114(5) 0.0073(5)
C1 0.0246(7) 0.0265(7) 0.0239(7) -0.0002(6) 0.0083(5) -0.0001(6)
C2 0.0259(7) 0.0245(7) 0.0237(7) -0.0011(5) 0.0060(6) -0.0024(6)
C3 0.0274(7) 0.0289(7) 0.0245(7) -0.0022(6) 0.0085(6) -0.0026(6)
C4 0.0254(7) 0.0289(7) 0.0309(8) -0.0024(6) 0.0085(6) -0.0040(6)
C5 0.0262(7) 0.0378(9) 0.0314(8) 0.0009(6) 0.0035(6) -0.0015(7)
C6 0.0328(8) 0.0373(9) 0.0246(7) 0.0018(7) 0.0047(6) 0.0008(6)
C7 0.0276(7) 0.0278(7) 0.0259(7) -0.0010(6) 0.0099(6) -0.0027(6)
C8 0.0276(7) 0.0255(7) 0.0243(7) -0.0002(6) 0.0075(6) -0.0010(6)
C9 0.0269(7) 0.0274(8) 0.0387(8) 0.0003(6) 0.0109(6) 0.0009(7)
C10 0.0317(8) 0.0627(12) 0.0408(9) -0.0071(8) 0.0168(7) -0.0154(9)
C11 0.0415(10) 0.0555(12) 0.0514(11) -0.0043(9) 0.0278(8) -0.0123(9)
C12 0.0436(10) 0.0474(11) 0.0614(12) -0.0017(8) 0.0304(9) 0.0042(10)
C13 0.0354(10) 0.0700(14) 0.0628(13) -0.0184(10) 0.0193(9) -0.0085(11)
C14 0.0360(9) 0.0482(10) 0.0440(10) -0.0148(8) 0.0143(8) -0.0112(8)
C15 0.0305(7) 0.0289(7) 0.0246(7) 0.0011(6) 0.0122(6) 0.0019(6)
C16 0.0345(8) 0.0464(10) 0.0280(8) -0.0034(7) 0.0132(7) -0.0063(7)
C17 0.0307(8) 0.0544(11) 0.0346(9) -0.0046(8) 0.0110(7) -0.0023(8)
C18 0.0333(8) 0.0422(9) 0.0387(9) 0.0074(7) 0.0204(7) 0.0064(7)
C19 0.0444(9) 0.0350(9) 0.0370(9) 0.0030(7) 0.0223(7) -0.0034(7)
C20 0.0343(8) 0.0330(8) 0.0304(8) -0.0023(7) 0.0135(6) -0.0033(7)
C21 0.0332(8) 0.0369(8) 0.0255(7) -0.0078(7) 0.0094(6) -0.0034(7)
C22 0.0298(8) 0.0606(12) 0.0275(8) -0.0037(8) 0.0044(6) -0.0036(8)
C23 0.0535(11) 0.0387(10) 0.0366(9) 0.0040(8) 0.0084(8) -0.0087(8)

loop_
_atom_type_symbol
_atom_type_description
_atom_type_scat_dispersion_real
_atom_type_scat_dispersion_imag
_atom_type_scat_source
C C 0.0033 0.0016 'International Tables Vol C Tables 4.2.6.8 and 6.1.1.4'
H H 0.0000 0.0000 'International Tables Vol C Tables 4.2.6.8 and 6.1.1.4'
O O 0.0106 0.0060 'International Tables Vol C Tables 4.2.6.8 and 6.1.1.4'
F F 0.0171 0.0103 'International Tables Vol C Tables 4.2.6.8 and 6.1.1.4'
S S 0.1246 0.1234 'International Tables Vol C Tables 4.2.6.8 and 6.1.1.4'

loop_
_geom_angle_atom_site_label_1
_geom_angle_atom_site_label_2
_geom_angle_atom_site_label_3
_geom_angle_site_symmetry_1
_geom_angle_site_symmetry_3
_geom_angle
_geom_angle_publ_flag
O2 S1 O3 . . 118.75(7) ?
O2 S1 C1 . . 108.56(7) ?
O3 S1 C1 . . 106.75(7) ?
O2 S1 C21 . . 107.78(7) ?
O3 S1 C21 . . 108.32(7) ?
C1 S1 C21 . . 106.00(7) ?
C8 O1 C7 . . 106.89(11) ?
C8 C1 C2 . . 107.39(13) ?
C8 C1 S1 . . 127.10(12) ?
C2 C1 S1 . . 125.27(11) ?
C7 C2 C3 . . 119.02(13) ?
C7 C2 C1 . . 104.49(13) ?
C3 C2 C1 . . 136.49(14) ?
C4 C3 C2 . . 118.89(14) ?
C4 C3 H3 . . 120.6 ?
C2 C3 H3 . . 120.6 ?
C3 C4 C5 . . 119.52(14) ?
C3 C4 C9 . . 123.13(14) ?
C5 C4 C9 . . 117.35(14) ?
C6 C5 C4 . . 122.60(14) ?
C6 C5 H5 . . 118.7 ?
C4 C5 H5 . . 118.7 ?
C5 C6 C7 . . 116.35(14) ?
C5 C6 H6 . . 121.8 ?
C7 C6 H6 . . 121.8 ?
O1 C7 C6 . . 125.56(14) ?
O1 C7 C2 . . 110.82(13) ?
C6 C7 C2 . . 123.60(14) ?
C1 C8 O1 . . 110.41(13) ?
C1 C8 C15 . . 136.08(14) ?
O1 C8 C15 . . 113.50(12) ?
C4 C9 C10 . . 114.42(13) ?
C4 C9 C14 . . 111.02(14) ?
C10 C9 C14 . . 109.81(15) ?
C4 C9 H9 . . 107.1 ?
C10 C9 H9 . . 107.1 ?
C14 C9 H9 . . 107.1 ?
C9 C10 C11 . . 111.03(15) ?
C9 C10 H10A . . 109.4 ?
C11 C10 H10A . . 109.4 ?
C9 C10 H10B . . 109.4 ?
C11 C10 H10B . . 109.4 ?
H10A C10 H10B . . 108.0 ?
C12 C11 C10 . . 111.13(16) ?
C12 C11 H11A . . 109.4 ?
C10 C11 H11A . . 109.4 ?
C12 C11 H11B . . 109.4 ?
C10 C11 H11B . . 109.4 ?
H11A C11 H11B . . 108.0 ?
C11 C12 C13 . . 111.19(16) ?
C11 C12 H12A . . 109.4 ?
C13 C12 H12A . . 109.4 ?
C11 C12 H12B . . 109.4 ?
C13 C12 H12B . . 109.4 ?
H12A C12 H12B . . 108.0 ?
C12 C13 C14 . . 111.65(17) ?
C12 C13 H13A . . 109.3 ?
C14 C13 H13A . . 109.3 ?
C12 C13 H13B . . 109.3 ?
C14 C13 H13B . . 109.3 ?
H13A C13 H13B . . 108.0 ?
C13 C14 C9 . . 112.12(16) ?
C13 C14 H14A . . 109.2 ?
C9 C14 H14A . . 109.2 ?
C13 C14 H14B . . 109.2 ?
C9 C14 H14B . . 109.2 ?
H14A C14 H14B . . 107.9 ?
C16 C15 C20 . . 119.46(14) ?
C16 C15 C8 . . 121.58(14) ?
C20 C15 C8 . . 118.82(14) ?
C17 C16 C15 . . 120.57(15) ?
C17 C16 H16 . . 119.7 ?
C15 C16 H16 . . 119.7 ?
C18 C17 C16 . . 118.08(16) ?
C18 C17 H17 . . 121.0 ?
C16 C17 H17 . . 121.0 ?
F1 C18 C17 . . 118.50(16) ?
F1 C18 C19 . . 118.33(15) ?
C17 C18 C19 . . 123.17(16) ?
C18 C19 C20 . . 118.24(15) ?
C18 C19 H19 . . 120.9 ?
C20 C19 H19 . . 120.9 ?
C19 C20 C15 . . 120.46(15) ?
C19 C20 H20 . . 119.8 ?
C15 C20 H20 . . 119.8 ?
C23 C21 C22 . . 112.41(14) ?
C23 C21 S1 . . 111.55(11) ?
C22 C21 S1 . . 108.49(12) ?
C23 C21 H21 . . 108.1 ?
C22 C21 H21 . . 108.1 ?
S1 C21 H21 . . 108.1 ?
C21 C22 H22A . . 109.5 ?
C21 C22 H22B . . 109.5 ?
H22A C22 H22B . . 109.5 ?
C21 C22 H22C . . 109.5 ?
H22A C22 H22C . . 109.5 ?
H22B C22 H22C . . 109.5 ?
C21 C23 H23A . . 109.5 ?
C21 C23 H23B . . 109.5 ?
H23A C23 H23B . . 109.5 ?
C21 C23 H23C . . 109.5 ?
H23A C23 H23C . . 109.5 ?
H23B C23 H23C . . 109.5 ?

loop_
_geom_bond_atom_site_label_1
_geom_bond_atom_site_label_2
_geom_bond_site_symmetry_2
_geom_bond_distance
_geom_bond_publ_flag
S1 O2 . 1.4391(11) ?
S1 O3 . 1.4417(11) ?
S1 C1 . 1.7498(15) ?
S1 C21 . 1.7910(16) ?
F1 C18 . 1.3545(18) ?
O1 C8 . 1.3722(17) ?
O1 C7 . 1.3774(17) ?
C1 C8 . 1.364(2) ?
C1 C2 . 1.452(2) ?
C2 C7 . 1.391(2) ?
C2 C3 . 1.398(2) ?
C3 C4 . 1.393(2) ?
C3 H3 . 0.9500 ?
C4 C5 . 1.408(2) ?
C4 C9 . 1.513(2) ?
C5 C6 . 1.374(2) ?
C5 H5 . 0.9500 ?
C6 C7 . 1.382(2) ?
C6 H6 . 0.9500 ?
C8 C15 . 1.471(2) ?
C9 C10 . 1.514(2) ?
C9 C14 . 1.531(2) ?
C9 H9 . 1.0000 ?
C10 C11 . 1.530(2) ?
C10 H10A . 0.9900 ?
C10 H10B . 0.9900 ?
C11 C12 . 1.511(3) ?
C11 H11A . 0.9900 ?
C11 H11B . 0.9900 ?
C12 C13 . 1.515(3) ?
C12 H12A . 0.9900 ?
C12 H12B . 0.9900 ?
C13 C14 . 1.524(3) ?
C13 H13A . 0.9900 ?
C13 H13B . 0.9900 ?
C14 H14A . 0.9900 ?
C14 H14B . 0.9900 ?
C15 C16 . 1.390(2) ?
C15 C20 . 1.396(2) ?
C16 C17 . 1.388(2) ?
C16 H16 . 0.9500 ?
C17 C18 . 1.375(3) ?
C17 H17 . 0.9500 ?
C18 C19 . 1.375(3) ?
C19 C20 . 1.384(2) ?
C19 H19 . 0.9500 ?
C20 H20 . 0.9500 ?
C21 C23 . 1.515(2) ?
C21 C22 . 1.524(2) ?
C21 H21 . 1.0000 ?
C22 H22A . 0.9800 ?
C22 H22B . 0.9800 ?
C22 H22C . 0.9800 ?
C23 H23A . 0.9800 ?
C23 H23B . 0.9800 ?
C23 H23C . 0.9800 ?

loop_
_geom_hbond_atom_site_label_D
_geom_hbond_atom_site_label_H
_geom_hbond_atom_site_label_A
_geom_hbond_site_symmetry_A
_geom_hbond_distance_DH
_geom_hbond_distance_HA
_geom_hbond_distance_DA
_geom_hbond_angle_DHA
C14 H14A Cg 2_655 0.99 2.68 3.667(2) 172

loop_
_geom_torsion_atom_site_label_1
_geom_torsion_atom_site_label_2
_geom_torsion_atom_site_label_3
_geom_torsion_atom_site_label_4
_geom_torsion_site_symmetry_1
_geom_torsion_site_symmetry_2
_geom_torsion_site_symmetry_3
_geom_torsion_site_symmetry_4
_geom_torsion
_geom_torsion_publ_flag
O2 S1 C1 C8 . . . . 20.02(16) ?
O3 S1 C1 C8 . . . . 149.13(14) ?
C21 S1 C1 C8 . . . . -95.53(15) ?
O2 S1 C1 C2 . . . . -153.56(13) ?
O3 S1 C1 C2 . . . . -24.45(15) ?
C21 S1 C1 C2 . . . . 90.89(14) ?
C8 C1 C2 C7 . . . . -0.18(17) ?
S1 C1 C2 C7 . . . . 174.46(11) ?
C8 C1 C2 C3 . . . . 179.77(17) ?
S1 C1 C2 C3 . . . . -5.6(3) ?
C7 C2 C3 C4 . . . . 1.7(2) ?
C1 C2 C3 C4 . . . . -178.29(16) ?
C2 C3 C4 C5 . . . . -1.1(2) ?
C2 C3 C4 C9 . . . . 179.09(14) ?
C3 C4 C5 C6 . . . . 0.1(3) ?
C9 C4 C5 C6 . . . . 179.98(15) ?
C4 C5 C6 C7 . . . . 0.2(3) ?
C8 O1 C7 C6 . . . . -178.35(15) ?
C8 O1 C7 C2 . . . . 0.27(17) ?
C5 C6 C7 O1 . . . . 178.87(15) ?
C5 C6 C7 C2 . . . . 0.4(2) ?
C3 C2 C7 O1 . . . . 179.99(13) ?
C1 C2 C7 O1 . . . . -0.06(17) ?
C3 C2 C7 C6 . . . . -1.4(2) ?
C1 C2 C7 C6 . . . . 178.59(15) ?
C2 C1 C8 O1 . . . . 0.36(17) ?
S1 C1 C8 O1 . . . . -174.15(11) ?
C2 C1 C8 C15 . . . . 179.15(17) ?
S1 C1 C8 C15 . . . . 4.6(3) ?
C7 O1 C8 C1 . . . . -0.39(17) ?
C7 O1 C8 C15 . . . . -179.48(12) ?
C3 C4 C9 C10 . . . . -15.6(2) ?
C5 C4 C9 C10 . . . . 164.58(16) ?
C3 C4 C9 C14 . . . . 109.38(17) ?
C5 C4 C9 C14 . . . . -70.45(19) ?
C4 C9 C10 C11 . . . . -177.68(15) ?
C14 C9 C10 C11 . . . . 56.7(2) ?
C9 C10 C11 C12 . . . . -57.9(2) ?
C10 C11 C12 C13 . . . . 55.8(2) ?
C11 C12 C13 C14 . . . . -53.9(2) ?
C12 C13 C14 C9 . . . . 54.0(2) ?
C4 C9 C14 C13 . . . . 177.30(16) ?
C10 C9 C14 C13 . . . . -55.2(2) ?
C1 C8 C15 C16 . . . . 53.2(3) ?
O1 C8 C15 C16 . . . . -128.01(16) ?
C1 C8 C15 C20 . . . . -131.11(19) ?
O1 C8 C15 C20 . . . . 47.7(2) ?
C20 C15 C16 C17 . . . . 0.8(3) ?
C8 C15 C16 C17 . . . . 176.42(16) ?
C15 C16 C17 C18 . . . . 0.2(3) ?
C16 C17 C18 F1 . . . . 179.46(16) ?
C16 C17 C18 C19 . . . . -1.1(3) ?
F1 C18 C19 C20 . . . . -179.56(15) ?
C17 C18 C19 C20 . . . . 1.0(3) ?
C18 C19 C20 C15 . . . . 0.0(3) ?
C16 C15 C20 C19 . . . . -0.9(2) ?
C8 C15 C20 C19 . . . . -176.63(15) ?
O2 S1 C21 C23 . . . . -172.18(12) ?
O3 S1 C21 C23 . . . . 58.15(14) ?
C1 S1 C21 C23 . . . . -56.11(14) ?
O2 S1 C21 C22 . . . . 63.47(12) ?
O3 S1 C21 C22 . . . . -66.20(12) ?
C1 S1 C21 C22 . . . . 179.55(11) ?

loop_
_cod_related_entry_id
_cod_related_entry_database
_cod_related_entry_code
1 ChemSpider 30656574
